data_7230278
loop_
_publ_author_name
'Cindri\'c, Marina'
'Stilinovi\'c, Vladimir'
'Rub\<ci\'c, Mirta'
'Medak, Glorija'
'\<Si\<sak Jung, Dubravka'
'Vrdoljak, Vi\<snja'

_publ_section_title
;
 Supramolecular assembly of oxalatomolybdates controlled by the hydrogen
 bonding potential of Co(iii)-ammine cations
;
_journal_issue 13
_journal_name_full CrystEngComm
_journal_page_first 1889
_journal_paper_doi 10.1039/C7CE02205K
_journal_volume 20
_journal_year 2018
_chemical_formula_moiety 'C8 Mo4 O28, 2(C2 H2 Mo O8), 4(Co H18 N6), 10(H2 O)'
_chemical_formula_sum 'C12 H96 Co4 Mo6 N24 O54'
_chemical_formula_weight 2252.48
_space_group_crystal_system triclinic
_space_group_IT_number 2
_space_group_name_Hall '-P 1'
_space_group_name_H-M_alt 'P -1'
_symmetry_space_group_name_Hall '-P 1'
_symmetry_space_group_name_H-M 'P -1'
_atom_sites_solution_hydrogens difmap
_audit_creation_method SHELXL-2014/7
_audit_update_record
;
2017-10-12 deposited with the CCDC.
2018-02-16 downloaded from the CCDC.
;
_cell_angle_alpha 79.390(2)
_cell_angle_beta 84.259(2)
_cell_angle_gamma 77.997(2)
_cell_formula_units_Z 1
_cell_length_a 10.2131(3)
_cell_length_b 13.1299(4)
_cell_length_c 13.2356(3)
_cell_measurement_reflns_used 9322
_cell_measurement_temperature 150.0(2)
_cell_measurement_theta_max 39.0953
_cell_measurement_theta_min 3.7499
_cell_volume 1702.85(8)
_computing_structure_refinement 'SHELXL-2014/7 (Sheldrick, 2014)'
_diffrn_ambient_temperature 150.0(2)
_diffrn_detector_area_resol_mean 16.3426
_diffrn_measured_fraction_theta_full 0.993
_diffrn_measured_fraction_theta_max 0.994
_diffrn_measurement_device_type 'Oxford Diffraction Xcalibur Kappa CCD'
_diffrn_radiation_monochromator graphite
_diffrn_radiation_source 'Enhance (Mo) X-ray Source'
_diffrn_radiation_type 'Mo K\a'
_diffrn_radiation_wavelength 0.7107
_diffrn_reflns_av_R_equivalents 0.0203
_diffrn_reflns_av_unetI/netI 0.0428
_diffrn_reflns_Laue_measured_fraction_full 0.993
_diffrn_reflns_Laue_measured_fraction_max 0.994
_diffrn_reflns_limit_h_max 13
_diffrn_reflns_limit_h_min -13
_diffrn_reflns_limit_k_max 16
_diffrn_reflns_limit_k_min -16
_diffrn_reflns_limit_l_max 16
_diffrn_reflns_limit_l_min -9
_diffrn_reflns_number 12170
_diffrn_reflns_point_group_measured_fraction_full 0.993
_diffrn_reflns_point_group_measured_fraction_max 0.994
_diffrn_reflns_theta_full 25.242
_diffrn_reflns_theta_max 27.000
_diffrn_reflns_theta_min 3.760
_exptl_absorpt_coefficient_mu 2.141
_exptl_absorpt_correction_T_max 1.00000
_exptl_absorpt_correction_T_min 0.67488
_exptl_absorpt_correction_type multi-scan
_exptl_absorpt_process_details
;
CrysAlis RED, Oxford Diffraction Ltd.,
Version 1.171.32.29 (release 10-06-2008 CrysAlis171 .NET)
(compiled Jun 10 2008,16:49:55)
Empirical absorption correction using spherical harmonics,
 implemented in SCALE3 ABSPACK scaling algorithm.
;
_exptl_crystal_colour orange
_exptl_crystal_density_diffrn 2.197
_exptl_crystal_description block
_exptl_crystal_F_000 1128
_exptl_crystal_size_max 0.23
_exptl_crystal_size_mid 0.20
_exptl_crystal_size_min 0.10
_refine_diff_density_max 0.482
_refine_diff_density_min -0.529
_refine_diff_density_rms 0.091
_refine_ls_extinction_method none
_refine_ls_goodness_of_fit_ref 0.908
_refine_ls_hydrogen_treatment refxyz
_refine_ls_matrix_type full
_refine_ls_number_parameters 636
_refine_ls_number_reflns 7387
_refine_ls_number_restraints 6
_refine_ls_restrained_S_all 0.907
_refine_ls_R_factor_all 0.0324
_refine_ls_R_factor_gt 0.0226
_refine_ls_shift/su_max 0.001
_refine_ls_shift/su_mean 0.000
_refine_ls_structure_factor_coef Fsqd
_refine_ls_weighting_details 'w=1/[\s^2^(Fo^2^)+(0.0218P)^2^] where P=(Fo^2^+2Fc^2^)/3'
_refine_ls_weighting_scheme calc
_refine_ls_wR_factor_gt 0.0462
_refine_ls_wR_factor_ref 0.0473
_reflns_Friedel_coverage 0.000
_reflns_number_gt 5877
_reflns_number_total 7387
_reflns_threshold_expression 'I > 2\s(I)'
_cod_data_source_file c7ce02205k2.cif
_cod_data_source_block 2
_cod_depositor_comments 'Adding full bibliography for 7230277--7230284.cif.'
_cod_database_code 7230278
_shelx_shelxl_version_number 2014/7
_shelx_space_group_comment
;
The symmetry employed for this shelxl refinement is uniquely defined
by the following loop, which should always be used as a source of
symmetry information in preference to the above space-group names.
They are only intended as comments.
;

loop_
_space_group_symop_operation_xyz
'x, y, z'
'-x, -y, -z'

loop_
_atom_site_label
_atom_site_type_symbol
_atom_site_fract_x
_atom_site_fract_y
_atom_site_fract_z
_atom_site_U_iso_or_equiv
_atom_site_adp_type
_atom_site_occupancy
_atom_site_site_symmetry_order
_atom_site_calc_flag
_atom_site_refinement_flags_posn
_atom_site_refinement_flags_adp
_atom_site_refinement_flags_occupancy
H18 H 0.025(3) 0.258(3) -0.093(2) 0.036(10) Uiso 1 1 d . . .
O23 O 0.3496(3) 0.0318(2) -0.0558(2) 0.0430(7) Uani 1 1 d . . .
H1W H 0.352(4) 0.102(4) -0.069(3) 0.065 Uiso 1 1 d . U .
H2W H 0.346(4) 0.020(4) -0.115(3) 0.065 Uiso 1 1 d . U .
O24 O 0.4719(3) 0.2154(2) -0.26806(19) 0.0398(7) Uani 1 1 d . . .
H3W H 0.534(4) 0.262(4) -0.282(3) 0.060 Uiso 1 1 d . U .
H4W H 0.410(4) 0.233(4) -0.236(3) 0.060 Uiso 1 1 d . U .
O25 O 0.06406(18) 0.27194(17) 0.34262(14) 0.0179(4) Uani 1 1 d D . .
H5W H 0.017(2) 0.2250(18) 0.3895(17) 0.027 Uiso 1 1 d D U .
H6W H 0.1442(17) 0.2265(19) 0.321(2) 0.027 Uiso 1 1 d D U .
O26 O 0.4717(2) 0.30557(18) 0.45273(16) 0.0236(5) Uani 1 1 d . . .
H7W H 0.459(3) 0.349(3) 0.495(3) 0.035 Uiso 1 1 d . U .
H8W H 0.435(3) 0.338(3) 0.398(3) 0.035 Uiso 1 1 d . U .
O27 O 0.3322(2) -0.0634(2) 0.1498(2) 0.0405(7) Uani 1 1 d . . .
H9W H 0.354(4) -0.040(4) 0.087(3) 0.061 Uiso 1 1 d . U .
H10W H 0.397(4) -0.109(4) 0.173(3) 0.061 Uiso 1 1 d . U .
C6 C 0.6500(2) 0.4317(2) 0.30044(18) 0.0123(6) Uani 1 1 d . . .
C7 C 0.5781(2) 0.5269(2) 0.35063(18) 0.0133(6) Uani 1 1 d . . .
O12 O 0.76658(16) 0.39087(17) 0.31706(14) 0.0180(4) Uani 1 1 d . . .
O14 O 0.63342(18) 0.55332(17) 0.41745(14) 0.0228(5) Uani 1 1 d . . .
O22 O 0.11015(18) -0.14761(18) 0.53626(13) 0.0219(5) Uani 1 1 d . . .
C1 C 0.4989(2) 0.1969(2) 0.14002(19) 0.0130(6) Uani 1 1 d . . .
C2 C 0.3541(2) 0.2210(2) 0.18751(19) 0.0131(6) Uani 1 1 d . . .
C3 C 0.0903(2) -0.0273(2) 0.3753(2) 0.0143(6) Uani 1 1 d . . .
C4 C 0.0630(2) -0.1254(2) 0.45125(19) 0.0145(6) Uani 1 1 d . . .
N1 N -0.1609(2) 0.1945(2) 0.21828(17) 0.0123(5) Uani 1 1 d . . .
N2 N -0.1620(2) 0.1437(2) 0.02478(19) 0.0135(5) Uani 1 1 d . . .
N3 N 0.0783(2) 0.1442(2) 0.0954(2) 0.0144(5) Uani 1 1 d . . .
N4 N -0.2586(2) 0.3496(2) 0.05863(18) 0.0115(5) Uani 1 1 d . . .
N5 N -0.0218(3) 0.3069(2) -0.05729(17) 0.0139(5) Uani 1 1 d . . .
N6 N -0.0221(2) 0.3542(2) 0.13597(19) 0.0118(5) Uani 1 1 d . . .
N7 N 0.4612(2) -0.0239(2) 0.36544(18) 0.0147(5) Uani 1 1 d D . .
N8 N 0.6522(2) -0.1178(2) 0.50151(18) 0.0139(5) Uani 1 1 d D . .
N9 N 0.6222(3) 0.0932(2) 0.43299(18) 0.0152(5) Uani 1 1 d D . .
N10 N 0.8612(2) 0.6279(2) 0.4921(2) 0.0145(5) Uani 1 1 d D . .
N11 N 0.9928(3) 0.5054(2) 0.35132(18) 0.0162(5) Uani 1 1 d . . .
N12 N 1.1387(3) 0.5867(2) 0.4674(2) 0.0167(5) Uani 1 1 d . . .
O1 O 0.31238(19) 0.25181(17) -0.08245(14) 0.0211(4) Uani 1 1 d . . .
O2 O 0.45530(17) 0.41249(15) -0.11260(12) 0.0148(4) Uani 1 1 d . . .
O3 O 0.18913(17) 0.43963(16) -0.03113(13) 0.0158(4) Uani 1 1 d . . .
O4 O 0.51616(16) 0.24390(15) 0.04831(13) 0.0130(4) Uani 1 1 d . . .
O5 O 0.58552(17) 0.13466(17) 0.19132(14) 0.0193(4) Uani 1 1 d . . .
O6 O 0.26966(16) 0.27552(15) 0.12236(13) 0.0141(4) Uani 1 1 d . . .
O7 O 0.32631(18) 0.18767(17) 0.27761(14) 0.0221(5) Uani 1 1 d . . .
O8 O 0.38955(16) 0.44271(15) 0.09149(12) 0.0131(4) Uani 1 1 d . . .
O9 O 0.30214(17) 0.43528(17) 0.29553(13) 0.0183(4) Uani 1 1 d . . .
O10 O 0.27197(17) 0.62489(16) 0.16999(13) 0.0182(4) Uani 1 1 d . . .
O11 O 0.57695(16) 0.40249(15) 0.24175(12) 0.0122(4) Uani 1 1 d . . .
O13 O 0.46348(16) 0.57206(15) 0.31676(12) 0.0135(4) Uani 1 1 d . . .
O15 O -0.22672(17) -0.06939(17) 0.29368(13) 0.0185(4) Uani 1 1 d . . .
O16 O -0.04733(18) -0.08324(16) 0.12730(13) 0.0179(4) Uani 1 1 d . . .
O17 O -0.07600(18) -0.26485(16) 0.26697(13) 0.0186(4) Uani 1 1 d . . .
O18 O 0.1676(2) -0.1938(2) 0.24625(16) 0.0208(5) Uani 1 1 d . . .
O19 O 0.02744(17) -0.00970(15) 0.29199(13) 0.0148(4) Uani 1 1 d . . .
O20 O 0.16474(18) 0.02603(17) 0.39672(15) 0.0220(5) Uani 1 1 d . . .
O21 O -0.01213(17) -0.17791(15) 0.41869(13) 0.0146(4) Uani 1 1 d . . .
Co1 Co -0.09081(3) 0.24838(3) 0.07984(2) 0.00887(8) Uani 1 1 d . . .
Co2 Co 0.5000 0.0000 0.5000 0.00933(11) Uani 1 2 d S . P
Co3 Co 1.0000 0.5000 0.5000 0.00989(11) Uani 1 2 d S . P
M01 Mo 0.34297(2) 0.35132(2) -0.02439(2) 0.01048(5) Uani 1 1 d . . .
M21 Mo 0.38701(2) 0.50681(2) 0.19728(2) 0.00985(5) Uani 1 1 d . . .
M31 Mo -0.06726(2) -0.13236(2) 0.25877(2) 0.01088(6) Uani 1 1 d . . .
H32 H 1.063(3) 0.476(3) 0.320(2) 0.022(9) Uiso 1 1 d . . .
H31 H 0.973(3) 0.570(3) 0.322(2) 0.011(8) Uiso 1 1 d . . .
H35 H 1.198(4) 0.565(3) 0.417(3) 0.054(12) Uiso 1 1 d . . .
H34 H 1.111(3) 0.648(3) 0.454(2) 0.020(9) Uiso 1 1 d . . .
H24 H 0.701(3) -0.115(3) 0.439(2) 0.027(9) Uiso 1 1 d . . .
H27 H 0.643(3) 0.088(3) 0.3686(7) 0.027(9) Uiso 1 1 d D . .
H20 H 0.494(3) -0.082(3) 0.352(2) 0.023(10) Uiso 1 1 d . . .
H21 H 0.488(3) 0.012(3) 0.319(3) 0.041(12) Uiso 1 1 d . . .
H19 H 0.3762(8) -0.011(3) 0.355(3) 0.046(11) Uiso 1 1 d D . .
H7 H 0.073(3) 0.095(3) 0.154(3) 0.036(10) Uiso 1 1 d . . .
H8 H 0.094(3) 0.117(3) 0.039(2) 0.019(8) Uiso 1 1 d . . .
H9 H 0.147(3) 0.170(3) 0.106(2) 0.030(9) Uiso 1 1 d . . .
H13 H -0.084(3) 0.417(3) 0.121(2) 0.037(10) Uiso 1 1 d . . .
H12 H -0.239(3) 0.410(3) 0.032(2) 0.027(9) Uiso 1 1 d . . .
H16 H -0.083(3) 0.336(3) -0.098(2) 0.013(8) Uiso 1 1 d . . .
H11 H -0.308(3) 0.355(3) 0.116(3) 0.030(9) Uiso 1 1 d . . .
H6 H -0.249(4) 0.158(3) 0.022(2) 0.041(10) Uiso 1 1 d . . .
H4 H -0.143(3) 0.082(3) 0.061(2) 0.009(7) Uiso 1 1 d . . .
H26 H 0.594(3) 0.154(3) 0.436(2) 0.024(10) Uiso 1 1 d . . .
H23 H 0.710(2) -0.113(3) 0.5432(19) 0.047(11) Uiso 1 1 d D . .
H22 H 0.628(3) -0.177(3) 0.516(2) 0.029(10) Uiso 1 1 d . . .
H36 H 1.189(3) 0.586(3) 0.510(3) 0.041(11) Uiso 1 1 d . . .
H33 H 0.941(3) 0.476(3) 0.338(3) 0.035(11) Uiso 1 1 d . . .
H10 H -0.306(3) 0.331(3) 0.018(3) 0.039(10) Uiso 1 1 d . . .
H17 H 0.029(3) 0.348(3) -0.055(3) 0.042(11) Uiso 1 1 d . . .
H15 H 0.051(3) 0.361(3) 0.111(2) 0.037(11) Uiso 1 1 d . . .
H2 H -0.229(3) 0.173(3) 0.218(2) 0.031(10) Uiso 1 1 d . . .
H3 H -0.180(3) 0.239(3) 0.259(3) 0.039(11) Uiso 1 1 d . . .
H1 H -0.105(3) 0.140(3) 0.248(2) 0.027(9) Uiso 1 1 d . . .
H37 H 0.193(4) -0.251(4) 0.232(3) 0.052(14) Uiso 1 1 d . . .
H38 H 0.211(3) -0.149(3) 0.219(2) 0.025(10) Uiso 1 1 d . . .
H5 H -0.122(3) 0.137(3) -0.030(3) 0.033(10) Uiso 1 1 d . . .
H28 H 0.789(2) 0.604(3) 0.488(3) 0.075(15) Uiso 1 1 d D . .
H29 H 0.875(4) 0.666(3) 0.437(3) 0.049(12) Uiso 1 1 d . . .
H30 H 0.866(4) 0.658(4) 0.546(4) 0.087(16) Uiso 1 1 d . . .
H14 H -0.022(3) 0.339(3) 0.196(3) 0.035(11) Uiso 1 1 d . . .
H25 H 0.701(3) 0.077(3) 0.459(2) 0.035(10) Uiso 1 1 d . . .

loop_
_atom_site_aniso_label
_atom_site_aniso_U_11
_atom_site_aniso_U_22
_atom_site_aniso_U_33
_atom_site_aniso_U_23
_atom_site_aniso_U_13
_atom_site_aniso_U_12
O23 0.0567(16) 0.0228(15) 0.0526(16) -0.0050(13) -0.0159(14) -0.0097(14)
O24 0.0494(16) 0.0264(16) 0.0427(15) -0.0129(12) 0.0145(12) -0.0068(14)
O25 0.0181(10) 0.0165(12) 0.0167(9) -0.0023(8) 0.0010(8) 0.0005(9)
O26 0.0338(12) 0.0164(13) 0.0192(11) -0.0026(9) -0.0015(9) -0.0023(10)
O27 0.0302(13) 0.047(2) 0.0441(15) -0.0063(13) 0.0017(12) -0.0095(13)
C6 0.0116(12) 0.0128(15) 0.0122(12) -0.0012(11) -0.0001(10) -0.0027(12)
C7 0.0122(12) 0.0156(16) 0.0113(12) -0.0016(11) -0.0004(10) -0.0014(12)
O12 0.0097(9) 0.0208(12) 0.0240(10) -0.0094(9) -0.0037(8) 0.0021(9)
O14 0.0227(10) 0.0227(13) 0.0258(10) -0.0129(9) -0.0115(8) 0.0013(10)
O22 0.0201(10) 0.0307(14) 0.0158(10) 0.0012(9) -0.0070(8) -0.0090(10)
C1 0.0138(13) 0.0088(15) 0.0177(13) -0.0028(11) -0.0016(10) -0.0044(12)
C2 0.0133(12) 0.0079(14) 0.0183(13) -0.0008(11) -0.0020(10) -0.0030(11)
C3 0.0103(12) 0.0129(16) 0.0195(13) -0.0073(11) 0.0010(10) 0.0011(12)
C4 0.0113(12) 0.0147(16) 0.0162(13) -0.0057(11) 0.0010(10) 0.0025(12)
N1 0.0130(12) 0.0126(14) 0.0117(11) -0.0017(10) -0.0012(10) -0.0030(11)
N2 0.0141(12) 0.0126(14) 0.0142(12) -0.0030(11) 0.0019(10) -0.0040(11)
N3 0.0110(11) 0.0127(14) 0.0195(13) -0.0038(11) 0.0005(10) -0.0020(10)
N4 0.0116(11) 0.0105(14) 0.0130(11) -0.0031(10) -0.0008(10) -0.0023(10)
N5 0.0145(12) 0.0178(15) 0.0109(11) -0.0034(10) -0.0018(10) -0.0053(12)
N6 0.0099(11) 0.0116(14) 0.0135(12) -0.0020(10) 0.0005(10) -0.0017(11)
N7 0.0159(12) 0.0125(15) 0.0145(12) -0.0033(11) -0.0003(10) 0.0004(12)
N8 0.0131(12) 0.0130(14) 0.0144(12) -0.0018(10) -0.0003(10) -0.0009(11)
N9 0.0164(12) 0.0128(15) 0.0168(12) -0.0031(10) 0.0003(10) -0.0037(12)
N10 0.0146(12) 0.0113(14) 0.0166(13) -0.0005(11) -0.0019(10) -0.0017(11)
N11 0.0192(13) 0.0123(15) 0.0160(12) -0.0025(11) -0.0025(11) 0.0000(12)
N12 0.0144(12) 0.0117(15) 0.0234(14) 0.0008(11) -0.0047(11) -0.0029(12)
O1 0.0281(10) 0.0161(12) 0.0221(10) -0.0051(8) -0.0073(8) -0.0071(10)
O2 0.0189(9) 0.0132(11) 0.0123(9) -0.0002(8) -0.0006(7) -0.0054(9)
O3 0.0141(9) 0.0136(11) 0.0196(9) 0.0029(8) -0.0048(7) -0.0056(9)
O4 0.0121(9) 0.0111(11) 0.0150(9) -0.0009(8) -0.0001(7) -0.0020(8)
O5 0.0119(9) 0.0204(12) 0.0210(10) 0.0041(9) -0.0032(8) 0.0013(9)
O6 0.0088(8) 0.0136(11) 0.0179(9) 0.0021(8) -0.0016(7) -0.0016(8)
O7 0.0203(10) 0.0206(13) 0.0178(10) 0.0064(8) 0.0050(8) 0.0019(9)
O8 0.0121(8) 0.0150(11) 0.0140(9) -0.0048(8) -0.0017(7) -0.0038(8)
O9 0.0142(9) 0.0242(13) 0.0161(9) -0.0013(8) 0.0010(7) -0.0056(9)
O10 0.0163(9) 0.0185(12) 0.0194(10) -0.0084(8) -0.0070(8) 0.0049(9)
O11 0.0113(8) 0.0119(11) 0.0135(9) -0.0041(8) -0.0025(7) 0.0003(8)
O13 0.0144(9) 0.0125(11) 0.0128(9) -0.0060(8) -0.0033(7) 0.0036(8)
O15 0.0161(9) 0.0219(12) 0.0157(9) -0.0037(8) 0.0014(7) -0.0005(9)
O16 0.0215(10) 0.0172(12) 0.0134(9) -0.0026(8) 0.0009(8) -0.0012(9)
O17 0.0252(10) 0.0140(11) 0.0176(9) -0.0037(8) -0.0026(8) -0.0047(9)
O18 0.0169(10) 0.0155(13) 0.0300(12) -0.0085(10) 0.0040(9) -0.0013(11)
O19 0.0176(9) 0.0099(11) 0.0161(9) -0.0017(8) -0.0001(7) -0.0016(8)
O20 0.0174(10) 0.0175(12) 0.0335(11) -0.0054(9) -0.0041(8) -0.0068(9)
O21 0.0206(9) 0.0117(11) 0.0126(9) -0.0011(8) -0.0037(7) -0.0049(9)
Co1 0.00836(16) 0.0085(2) 0.00962(16) -0.00202(14) -0.00040(13) -0.00107(15)
Co2 0.0094(2) 0.0094(3) 0.0089(2) -0.00174(19) -0.00023(18) -0.0013(2)
Co3 0.0098(2) 0.0081(3) 0.0115(2) -0.00085(19) -0.00231(18) -0.0013(2)
M01 0.01185(11) 0.00887(13) 0.01112(11) -0.00056(9) -0.00278(8) -0.00292(9)
M21 0.00830(10) 0.01121(13) 0.00995(10) -0.00299(9) -0.00157(8) -0.00014(9)
M31 0.01244(11) 0.00942(13) 0.01000(10) -0.00178(9) 0.00044(8) -0.00079(10)

loop_
_atom_type_symbol
_atom_type_description
_atom_type_scat_dispersion_real
_atom_type_scat_dispersion_imag
_atom_type_scat_source
C C 0.0033 0.0016 'International Tables Vol C Tables 4.2.6.8 and 6.1.1.4'
H H 0.0000 0.0000 'International Tables Vol C Tables 4.2.6.8 and 6.1.1.4'
N N 0.0061 0.0033 'International Tables Vol C Tables 4.2.6.8 and 6.1.1.4'
O O 0.0106 0.0060 'International Tables Vol C Tables 4.2.6.8 and 6.1.1.4'
Co Co 0.3494 0.9721 'International Tables Vol C Tables 4.2.6.8 and 6.1.1.4'
Mo Mo -1.6832 0.6857 'International Tables Vol C Tables 4.2.6.8 and 6.1.1.4'

loop_
_geom_angle_atom_site_label_1
_geom_angle_atom_site_label_2
_geom_angle_atom_site_label_3
_geom_angle
_geom_angle_site_symmetry_1
_geom_angle_site_symmetry_3
O12 C6 O11 125.5(3) . .
O12 C6 C7 120.6(2) . .
O11 C6 C7 113.9(2) . .
O14 C7 O13 126.1(3) . .
O14 C7 C6 119.0(2) . .
O13 C7 C6 115.0(2) . .
O5 C1 O4 126.1(2) . .
O5 C1 C2 119.2(2) . .
O4 C1 C2 114.6(2) . .
O7 C2 O6 125.5(2) . .
O7 C2 C1 121.1(2) . .
O6 C2 C1 113.4(2) . .
O20 C3 O19 126.2(3) . .
O20 C3 C4 120.2(2) . .
O19 C3 C4 113.7(2) . .
O22 C4 O21 124.9(3) . .
O22 C4 C3 120.4(2) . .
O21 C4 C3 114.7(2) . .
M01 O2 M21 169.21(10) . 2_665
C1 O4 M01 118.29(16) . .
C2 O6 M01 119.42(15) . .
M21 O8 M01 165.37(9) . .
C6 O11 M21 118.89(17) . .
C7 O13 M21 118.44(17) . .
C3 O19 M31 118.68(17) . .
C4 O21 M31 118.18(16) . .
N4 Co1 N2 90.74(11) . .
N4 Co1 N5 89.23(11) . .
N2 Co1 N5 91.90(11) . .
N4 Co1 N1 89.73(11) . .
N2 Co1 N1 89.71(11) . .
N5 Co1 N1 178.09(12) . .
N4 Co1 N6 88.56(11) . .
N2 Co1 N6 179.14(11) . .
N5 Co1 N6 88.57(11) . .
N1 Co1 N6 89.81(11) . .
N4 Co1 N3 177.45(11) . .
N2 Co1 N3 87.34(11) . .
N5 Co1 N3 89.17(11) . .
N1 Co1 N3 91.93(11) . .
N6 Co1 N3 93.38(11) . .
N8 Co2 N8 180.0 2_656 .
N8 Co2 N7 88.68(11) 2_656 2_656
N8 Co2 N7 91.32(11) . 2_656
N8 Co2 N7 91.32(11) 2_656 .
N8 Co2 N7 88.68(11) . .
N7 Co2 N7 180.0 2_656 .
N8 Co2 N9 87.82(12) 2_656 2_656
N8 Co2 N9 92.18(12) . 2_656
N7 Co2 N9 90.26(11) 2_656 2_656
N7 Co2 N9 89.74(11) . 2_656
N8 Co2 N9 92.18(12) 2_656 .
N8 Co2 N9 87.82(12) . .
N7 Co2 N9 89.74(11) 2_656 .
N7 Co2 N9 90.26(11) . .
N9 Co2 N9 180.00(11) 2_656 .
N10 Co3 N10 180.0 . 2_766
N10 Co3 N12 89.98(11) . 2_766
N10 Co3 N12 90.02(11) 2_766 2_766
N10 Co3 N12 90.02(11) . .
N10 Co3 N12 89.98(11) 2_766 .
N12 Co3 N12 180.0 2_766 .
N10 Co3 N11 89.22(11) . .
N10 Co3 N11 90.79(11) 2_766 .
N12 Co3 N11 91.98(12) 2_766 .
N12 Co3 N11 88.02(12) . .
N10 Co3 N11 90.78(11) . 2_766
N10 Co3 N11 89.21(11) 2_766 2_766
N12 Co3 N11 88.02(12) 2_766 2_766
N12 Co3 N11 91.98(12) . 2_766
N11 Co3 N11 180.0 . 2_766
O1 M01 O3 101.91(9) . .
O1 M01 O2 104.47(9) . .
O3 M01 O2 105.90(8) . .
O1 M01 O6 90.30(8) . .
O3 M01 O6 88.08(7) . .
O2 M01 O6 156.72(7) . .
O1 M01 O4 90.55(8) . .
O3 M01 O4 157.40(7) . .
O2 M01 O4 88.80(7) . .
O6 M01 O4 72.90(6) . .
O1 M01 O8 163.16(8) . .
O3 M01 O8 85.75(7) . .
O2 M01 O8 87.49(7) . .
O6 M01 O8 74.84(7) . .
O4 M01 O8 77.69(7) . .
O9 M21 O10 102.37(9) . .
O9 M21 O8 104.12(9) . .
O10 M21 O8 105.06(8) . .
O9 M21 O11 89.85(8) . .
O10 M21 O11 157.67(8) . .
O8 M21 O11 89.65(7) . .
O9 M21 O13 87.54(8) . .
O10 M21 O13 89.07(8) . .
O8 M21 O13 158.95(7) . .
O11 M21 O13 72.66(7) . .
O9 M21 O2 160.46(7) . 2_665
O10 M21 O2 88.53(8) . 2_665
O8 M21 O2 88.30(7) . 2_665
O11 M21 O2 74.98(7) . 2_665
O13 M21 O2 76.35(6) . 2_665
O15 M31 O17 105.85(9) . .
O15 M31 O16 103.47(9) . .
O17 M31 O16 105.74(9) . .
O15 M31 O19 93.71(8) . .
O17 M31 O19 151.34(8) . .
O16 M31 O19 89.32(8) . .
O15 M31 O21 92.75(7) . .
O17 M31 O21 85.12(8) . .
O16 M31 O21 156.82(8) . .
O19 M31 O21 73.00(7) . .
O15 M31 O18 163.76(9) . .
O17 M31 O18 84.67(9) . .
O16 M31 O18 84.98(8) . .
O19 M31 O18 72.29(8) . .
O21 M31 O18 75.55(7) . .

loop_
_geom_bond_atom_site_label_1
_geom_bond_atom_site_label_2
_geom_bond_distance
_geom_bond_site_symmetry_2
C6 O12 1.223(3) .
C6 O11 1.285(3) .
C6 C7 1.540(4) .
C7 O14 1.231(3) .
C7 O13 1.281(3) .
O22 C4 1.230(3) .
C1 O5 1.236(3) .
C1 O4 1.270(3) .
C1 C2 1.541(3) .
C2 O7 1.219(3) .
C2 O6 1.290(3) .
C3 O20 1.219(3) .
C3 O19 1.291(3) .
C3 C4 1.538(4) .
C4 O21 1.283(3) .
N1 Co1 1.960(2) .
N2 Co1 1.959(2) .
N3 Co1 1.971(2) .
N4 Co1 1.948(2) .
N5 Co1 1.959(2) .
N6 Co1 1.965(2) .
N7 Co2 1.956(2) .
N8 Co2 1.950(2) .
N9 Co2 1.963(2) .
N10 Co3 1.954(2) .
N11 Co3 1.964(2) .
N12 Co3 1.964(2) .
O1 M01 1.727(2) .
O2 M01 1.7590(17) .
O2 M21 2.2099(17) 2_665
O3 M01 1.7474(18) .
O4 M01 2.2015(17) .
O6 M01 2.1519(17) .
O8 M21 1.7570(17) .
O8 M01 2.2538(17) .
O9 M21 1.7286(18) .
O10 M21 1.7423(19) .
O11 M21 2.1936(17) .
O13 M21 2.2067(17) .
O15 M31 1.7261(18) .
O16 M31 1.7481(17) .
O17 M31 1.743(2) .
O18 M31 2.365(2) .
O19 M31 2.1717(19) .
O21 M31 2.1880(17) .
Co2 N8 1.950(2) 2_656
Co2 N7 1.956(2) 2_656
Co2 N9 1.963(2) 2_656
Co3 N10 1.954(2) 2_766
Co3 N12 1.964(2) 2_766
Co3 N11 1.964(2) 2_766
M21 O2 2.2099(17) 2_665
